data_1553816
loop_
_publ_author_name
'De Nisi, A.'
'Sierra, S.'
'Ferrara, M.'
'Monari, M.'
'Bandini, M.'

_publ_section_title
;
 TBAF catalyzed one-pot synthesis of allenyl-indoles
;
_journal_issue 9
_journal_name_full 'Organic Chemistry Frontiers'
_journal_page_first 1849
_journal_paper_doi 10.1039/C7QO00414A
_journal_volume 4
_journal_year 2017
_chemical_formula_sum 'C19 H17 N O3 S'
_chemical_formula_weight 339.39
_space_group_crystal_system monoclinic
_space_group_IT_number 14
_space_group_name_Hall '-P 2yn'
_space_group_name_H-M_alt 'P 1 21/n 1'
_atom_sites_solution_hydrogens geom
_audit_creation_method SHELXL-2014/7
_audit_update_record
;
2017-02-07 deposited with the CCDC.
2017-06-13 downloaded from the CCDC.
;
_cell_angle_alpha 90
_cell_angle_beta 95.4750(10)
_cell_angle_gamma 90
_cell_formula_units_Z 4
_cell_length_a 7.83330(10)
_cell_length_b 8.7742(2)
_cell_length_c 23.1441(4)
_cell_measurement_reflns_used 4262
_cell_measurement_temperature 100(2)
_cell_measurement_theta_max 23.27
_cell_measurement_theta_min 2.48
_cell_volume 1583.46(5)
_computing_cell_refinement 'Bruker SAINT'
_computing_data_collection 'Bruker APEX2'
_computing_data_reduction 'Bruker SAINT'
_computing_molecular_graphics 'Bruker SHELXTL'
_computing_publication_material 'Bruker SHELXTL'
_computing_structure_refinement 'SHELXL-2014 (Sheldrick 2014)'
_computing_structure_solution 'SHELXS-97 (Sheldrick 2008)'
_diffrn_ambient_temperature 100(2)
_diffrn_measured_fraction_theta_full 0.999
_diffrn_measured_fraction_theta_max 0.999
_diffrn_measurement_device_type 'Bruker APEX-II CCD'
_diffrn_measurement_method '\f and \w scans'
_diffrn_radiation_type MoK\a
_diffrn_radiation_wavelength 0.71073
_diffrn_reflns_av_R_equivalents 0.0528
_diffrn_reflns_av_unetI/netI 0.0268
_diffrn_reflns_Laue_measured_fraction_full 0.999
_diffrn_reflns_Laue_measured_fraction_max 0.999
_diffrn_reflns_limit_h_max 8
_diffrn_reflns_limit_h_min -8
_diffrn_reflns_limit_k_max 9
_diffrn_reflns_limit_k_min -9
_diffrn_reflns_limit_l_max 25
_diffrn_reflns_limit_l_min -25
_diffrn_reflns_number 19332
_diffrn_reflns_point_group_measured_fraction_full 0.999
_diffrn_reflns_point_group_measured_fraction_max 0.999
_diffrn_reflns_theta_full 23.351
_diffrn_reflns_theta_max 23.351
_diffrn_reflns_theta_min 1.768
_exptl_absorpt_coefficient_mu 0.222
_exptl_absorpt_correction_T_max 0.986
_exptl_absorpt_correction_T_min 0.934
_exptl_absorpt_correction_type multi-scan
_exptl_absorpt_process_details SADABS
_exptl_crystal_colour colorless
_exptl_crystal_density_diffrn 1.424
_exptl_crystal_description platelet
_exptl_crystal_F_000 712
_exptl_crystal_size_max 0.30
_exptl_crystal_size_mid 0.25
_exptl_crystal_size_min 0.10
_refine_diff_density_max 0.185
_refine_diff_density_min -0.307
_refine_diff_density_rms 0.040
_refine_ls_extinction_method none
_refine_ls_goodness_of_fit_ref 1.235
_refine_ls_hydrogen_treatment constr
_refine_ls_matrix_type full
_refine_ls_number_parameters 218
_refine_ls_number_reflns 2296
_refine_ls_number_restraints 0
_refine_ls_restrained_S_all 1.235
_refine_ls_R_factor_all 0.0466
_refine_ls_R_factor_gt 0.0328
_refine_ls_shift/su_max 0.001
_refine_ls_shift/su_mean 0.000
_refine_ls_structure_factor_coef Fsqd
_refine_ls_weighting_details 'w=1/[\s^2^(Fo^2^)+(0.0454P)^2^] where P=(Fo^2^+2Fc^2^)/3'
_refine_ls_weighting_scheme calc
_refine_ls_wR_factor_gt 0.0849
_refine_ls_wR_factor_ref 0.0909
_reflns_Friedel_coverage 0.000
_reflns_number_gt 1865
_reflns_number_total 2296
_reflns_threshold_expression 'I > 2\s(I)'
_cod_data_source_file c7qo00414a2.cif
_cod_data_source_block shelx
_cod_original_sg_symbol_H-M 'P 21/n'
_cod_database_code 1553816
_shelx_shelxl_version_number 2014/7
_shelx_space_group_comment
;
The symmetry employed for this shelxl refinement is uniquely defined
by the following loop, which should always be used as a source of
symmetry information in preference to the above space-group names.
They are only intended as comments.
;

loop_
_space_group_symop_operation_xyz
'x, y, z'
'-x+1/2, y+1/2, -z+1/2'
'-x, -y, -z'
'x-1/2, -y-1/2, z-1/2'

loop_
_atom_site_label
_atom_site_type_symbol
_atom_site_fract_x
_atom_site_fract_y
_atom_site_fract_z
_atom_site_U_iso_or_equiv
_atom_site_adp_type
_atom_site_occupancy
_atom_site_site_symmetry_order
_atom_site_calc_flag
_atom_site_refinement_flags_posn
_atom_site_refinement_flags_adp
S S 0.96022(6) 0.71264(6) 0.62933(2) 0.02889(19) Uani 1 1 d . .
O3 O 0.99352(17) 0.86878(15) 0.61746(6) 0.0340(4) Uani 1 1 d . .
O2 O 1.09307(17) 0.61573(16) 0.65428(6) 0.0356(4) Uani 1 1 d . .
O1 O 0.53425(19) 0.85731(16) 0.35434(6) 0.0399(4) Uani 1 1 d . .
N N 0.8894(2) 0.63751(18) 0.56590(7) 0.0265(4) Uani 1 1 d . .
C9 C 0.7517(2) 0.4740(2) 0.50134(8) 0.0247(5) Uani 1 1 d . .
C8 C 0.8485(2) 0.4823(2) 0.55537(9) 0.0246(5) Uani 1 1 d . .
C10 C 0.6419(2) 0.6812(2) 0.42440(9) 0.0263(5) Uani 1 1 d . .
C3 C 0.7298(2) 0.6286(2) 0.47904(8) 0.0253(5) Uani 1 1 d . .
C14 C 0.7860(3) 0.7019(2) 0.67104(9) 0.0257(5) Uani 1 1 d . .
C4 C 0.6997(3) 0.3305(2) 0.48004(9) 0.0309(5) Uani 1 1 d . .
H4 H 0.6365 0.3207 0.4441 0.037 Uiso 1 1 calc R U
C2 C 0.8114(2) 0.7219(2) 0.51921(8) 0.0269(5) Uani 1 1 d . .
H2 H 0.8153 0.8275 0.5162 0.032 Uiso 1 1 calc R U
C17 C 0.5093(3) 0.6881(2) 0.73885(9) 0.0301(5) Uani 1 1 d . .
C15 C 0.7886(3) 0.5999(2) 0.71698(9) 0.0319(5) Uani 1 1 d . .
H15 H 0.8821 0.5356 0.7252 0.038 Uiso 1 1 calc R U
C19 C 0.6445(3) 0.7972(2) 0.65877(9) 0.0292(5) Uani 1 1 d . .
H19 H 0.6419 0.8659 0.6281 0.035 Uiso 1 1 calc R U
C11 C 0.5592(2) 0.6033(2) 0.38101(9) 0.0306(5) Uani 1 1 d . .
H11 H 0.5494 0.4977 0.3797 0.037 Uiso 1 1 calc R U
C13 C 0.6307(3) 0.8472(2) 0.40976(9) 0.0336(6) Uani 1 1 d . .
H13A H 0.5736 0.9024 0.4387 0.040 Uiso 1 1 calc R U
H13B H 0.7444 0.8898 0.4081 0.040 Uiso 1 1 calc R U
C18 C 0.5085(3) 0.7892(2) 0.69239(9) 0.0308(5) Uani 1 1 d . .
H18 H 0.4144 0.8525 0.6839 0.037 Uiso 1 1 calc R U
C16 C 0.6516(3) 0.5943(2) 0.75058(9) 0.0335(5) Uani 1 1 d . .
H16 H 0.6548 0.5265 0.7816 0.040 Uiso 1 1 calc R U
C7 C 0.8927(3) 0.3544(2) 0.58905(9) 0.0310(5) Uani 1 1 d . .
H7 H 0.9568 0.3626 0.6249 0.037 Uiso 1 1 calc R U
C5 C 0.7441(3) 0.2035(2) 0.51337(10) 0.0357(6) Uani 1 1 d . .
H5 H 0.7104 0.1077 0.4994 0.043 Uiso 1 1 calc R U
C6 C 0.8375(3) 0.2150(2) 0.56709(10) 0.0335(6) Uani 1 1 d . .
H6 H 0.8634 0.1272 0.5887 0.040 Uiso 1 1 calc R U
C12 C 0.4852(3) 0.7076(2) 0.33512(9) 0.0333(5) Uani 1 1 d . .
H12A H 0.5301 0.6849 0.2984 0.040 Uiso 1 1 calc R U
H12B H 0.3613 0.6981 0.3302 0.040 Uiso 1 1 calc R U
C20 C 0.3616(3) 0.6804(3) 0.77518(10) 0.0421(6) Uani 1 1 d . .
H20A H 0.3342 0.7812 0.7876 0.051 Uiso 1 1 calc R U
H20C H 0.3919 0.6176 0.8086 0.051 Uiso 1 1 calc R U
H20B H 0.2639 0.6375 0.7527 0.051 Uiso 1 1 calc R U

loop_
_atom_site_aniso_label
_atom_site_aniso_U_11
_atom_site_aniso_U_22
_atom_site_aniso_U_33
_atom_site_aniso_U_23
_atom_site_aniso_U_13
_atom_site_aniso_U_12
S 0.0298(3) 0.0269(3) 0.0281(3) -0.0036(2) -0.0066(2) -0.0011(2)
O3 0.0382(9) 0.0263(9) 0.0362(9) -0.0038(7) -0.0033(7) -0.0057(7)
O2 0.0307(9) 0.0383(9) 0.0354(9) -0.0029(7) -0.0094(7) 0.0047(7)
O1 0.0562(11) 0.0295(9) 0.0316(9) 0.0041(7) -0.0081(8) -0.0025(7)
N 0.0315(10) 0.0224(10) 0.0245(10) -0.0015(8) -0.0034(8) -0.0005(7)
C9 0.0261(11) 0.0237(12) 0.0245(12) -0.0015(9) 0.0039(9) -0.0014(9)
C8 0.0261(11) 0.0211(12) 0.0267(12) -0.0012(9) 0.0028(9) 0.0012(9)
C10 0.0277(12) 0.0274(12) 0.0238(12) -0.0014(9) 0.0013(10) -0.0008(9)
C3 0.0279(12) 0.0242(12) 0.0240(12) -0.0018(9) 0.0032(9) -0.0008(9)
C14 0.0320(12) 0.0208(11) 0.0222(12) -0.0046(9) -0.0081(9) -0.0014(9)
C4 0.0361(13) 0.0305(13) 0.0257(13) -0.0024(10) 0.0010(10) -0.0038(10)
C2 0.0313(13) 0.0218(12) 0.0271(13) 0.0024(10) 0.0002(10) 0.0015(9)
C17 0.0331(13) 0.0333(13) 0.0220(12) -0.0061(10) -0.0071(10) -0.0060(10)
C15 0.0367(13) 0.0300(13) 0.0264(13) -0.0019(10) -0.0102(10) 0.0042(10)
C19 0.0383(13) 0.0213(12) 0.0261(13) 0.0001(9) -0.0058(10) -0.0007(10)
C11 0.0340(13) 0.0269(12) 0.0303(13) 0.0010(10) 0.0007(10) -0.0011(10)
C13 0.0401(14) 0.0335(13) 0.0258(13) 0.0005(10) -0.0047(11) -0.0027(10)
C18 0.0329(13) 0.0276(12) 0.0299(13) -0.0048(10) -0.0070(10) 0.0040(10)
C16 0.0420(14) 0.0329(13) 0.0239(12) 0.0033(10) -0.0062(10) -0.0036(11)
C7 0.0312(13) 0.0327(13) 0.0286(13) 0.0022(10) 0.0006(10) 0.0032(10)
C5 0.0454(14) 0.0231(13) 0.0390(15) -0.0032(11) 0.0055(12) -0.0067(10)
C6 0.0409(14) 0.0234(13) 0.0365(14) 0.0045(10) 0.0040(11) 0.0005(10)
C12 0.0362(13) 0.0320(13) 0.0305(13) -0.0009(10) -0.0029(10) -0.0060(10)
C20 0.0395(14) 0.0544(16) 0.0312(14) -0.0006(12) -0.0025(11) -0.0035(12)

loop_
_atom_type_symbol
_atom_type_description
_atom_type_scat_dispersion_real
_atom_type_scat_dispersion_imag
_atom_type_scat_source
C C 0.0033 0.0016 'International Tables Vol C Tables 4.2.6.8 and 6.1.1.4'
H H 0.0000 0.0000 'International Tables Vol C Tables 4.2.6.8 and 6.1.1.4'
N N 0.0061 0.0033 'International Tables Vol C Tables 4.2.6.8 and 6.1.1.4'
O O 0.0106 0.0060 'International Tables Vol C Tables 4.2.6.8 and 6.1.1.4'
S S 0.1246 0.1234 'International Tables Vol C Tables 4.2.6.8 and 6.1.1.4'

loop_
_geom_angle_atom_site_label_1
_geom_angle_atom_site_label_2
_geom_angle_atom_site_label_3
_geom_angle
O2 S O3 120.80(9)
O2 S N 106.99(9)
O3 S N 105.29(8)
O2 S C14 108.84(9)
O3 S C14 108.97(9)
N S C14 104.76(9)
C13 O1 C12 109.04(15)
C2 N C8 107.52(16)
C2 N S 123.91(14)
C8 N S 125.95(14)
C4 C9 C8 118.42(18)
C4 C9 C3 133.91(18)
C8 C9 C3 107.67(16)
C7 C8 C9 122.88(18)
C7 C8 N 129.77(19)
C9 C8 N 107.34(16)
C11 C10 C3 130.4(2)
C11 C10 C13 108.40(18)
C3 C10 C13 121.21(18)
C2 C3 C9 106.76(17)
C2 C3 C10 123.92(19)
C9 C3 C10 129.31(18)
C15 C14 C19 119.7(2)
C15 C14 S 120.17(16)
C19 C14 S 120.11(16)
C5 C4 C9 118.7(2)
C5 C4 H4 120.6
C9 C4 H4 120.6
C3 C2 N 110.65(18)
C3 C2 H2 124.7
N C2 H2 124.7
C16 C17 C18 118.1(2)
C16 C17 C20 120.8(2)
C18 C17 C20 121.06(19)
C16 C15 C14 119.8(2)
C16 C15 H15 120.1
C14 C15 H15 120.1
C18 C19 C14 119.7(2)
C18 C19 H19 120.2
C14 C19 H19 120.2
C10 C11 C12 110.70(19)
C10 C11 H11 124.6
C12 C11 H11 124.6
O1 C13 C10 106.16(16)
O1 C13 H13A 110.5
C10 C13 H13A 110.5
O1 C13 H13B 110.5
C10 C13 H13B 110.5
H13A C13 H13B 108.7
C19 C18 C17 121.4(2)
C19 C18 H18 119.3
C17 C18 H18 119.3
C15 C16 C17 121.2(2)
C15 C16 H16 119.4
C17 C16 H16 119.4
C6 C7 C8 117.2(2)
C6 C7 H7 121.4
C8 C7 H7 121.4
C4 C5 C6 121.8(2)
C4 C5 H5 119.1
C6 C5 H5 119.1
C7 C6 C5 121.1(2)
C7 C6 H6 119.5
C5 C6 H6 119.5
O1 C12 C11 105.68(17)
O1 C12 H12A 110.6
C11 C12 H12A 110.6
O1 C12 H12B 110.6
C11 C12 H12B 110.6
H12A C12 H12B 108.7
C17 C20 H20A 109.5
C17 C20 H20C 109.5
H20A C20 H20C 109.5
C17 C20 H20B 109.5
H20A C20 H20B 109.5
H20C C20 H20B 109.5

loop_
_geom_bond_atom_site_label_1
_geom_bond_atom_site_label_2
_geom_bond_distance
S O2 1.4230(14)
S O3 1.4262(15)
S N 1.6558(17)
S C14 1.748(2)
O1 C13 1.428(2)
O1 C12 1.428(2)
N C2 1.401(2)
N C8 1.415(2)
C9 C4 1.399(3)
C9 C8 1.401(3)
C9 C3 1.456(3)
C8 C7 1.391(3)
C10 C11 1.331(3)
C10 C3 1.456(3)
C10 C13 1.496(3)
C3 C2 1.353(3)
C14 C15 1.388(3)
C14 C19 1.396(3)
C4 C5 1.380(3)
C4 H4 0.9300
C2 H2 0.9300
C17 C16 1.391(3)
C17 C18 1.393(3)
C17 C20 1.496(3)
C15 C16 1.385(3)
C15 H15 0.9300
C19 C18 1.379(3)
C19 H19 0.9300
C11 C12 1.478(3)
C11 H11 0.9300
C13 H13A 0.9700
C13 H13B 0.9700
C18 H18 0.9300
C16 H16 0.9300
C7 C6 1.378(3)
C7 H7 0.9300
C5 C6 1.385(3)
C5 H5 0.9300
C6 H6 0.9300
C12 H12A 0.9700
C12 H12B 0.9700
C20 H20A 0.9600
C20 H20C 0.9600
C20 H20B 0.9600
